data_7048801
loop_
_publ_author_name
'Cain, Amy N.'
'Carder Freeman, TaRynn N'
'Roewe, Kimberly D.'
'Cockriel, David L.'
'Hasley, Travis R.'
'Maples, Randall D.'
'Allbritton, Elisabeth M. A.'
'D'Huys, Thomas'
'van Loy, Tom'
'Burke, Benjamin P.'
'Prior, Timothy J.'
'Schols, Dominique'
'Archibald, Stephen J.'
'Hubin, Timothy J.'

_publ_section_title
;
 Acetate as a model for aspartate-based CXCR4 chemokine receptor binding
 of cobalt and nickel complexes of cross-bridged tetraazamacrocycles.
;
_journal_issue 8
_journal_name_full 'Dalton transactions (Cambridge, England : 2003)'
_journal_page_first 2785
_journal_page_last 2801
_journal_paper_doi 10.1039/c8dt04728f
_journal_volume 48
_journal_year 2019
_chemical_formula_moiety
;
     C14 H29 Co N4 O2, 2(F6 P)
;
_chemical_formula_sum 'C14 H29 Co F12 N4 O2 P2'
_chemical_formula_weight 634.28
_space_group_crystal_system orthorhombic
_space_group_IT_number 19
_space_group_name_Hall 'P 2ac 2ab'
_space_group_name_H-M_alt 'P 21 21 21'
_symmetry_space_group_name_Hall 'P 2ac 2ab'
_symmetry_space_group_name_H-M 'P 21 21 21'
_atom_sites_solution_hydrogens geom
_audit_creation_method SHELXL-2017/1
_audit_update_record
;
2017-08-08 deposited with the CCDC.
2019-01-29 downloaded from the CCDC.
;
_cell_angle_alpha 90
_cell_angle_beta 90
_cell_angle_gamma 90
_cell_formula_units_Z 4
_cell_length_a 9.2044(11)
_cell_length_b 12.7702(17)
_cell_length_c 19.650(3)
_cell_measurement_reflns_used 4982
_cell_measurement_temperature 150(2)
_cell_measurement_theta_max 27.4
_cell_measurement_theta_min 2.60
_cell_volume 2309.7(5)
_computing_cell_refinement 'Stoe X-AREA'
_computing_data_collection 'Stoe X-AREA'
_computing_data_reduction
;
 Scaled and merged with Sortav
 R.H. Blessing, (1987) Cryst. Rev. 1, 3-58
 R.H. Blessing, (1989) J. Appl. Cryst. 22, 396-397
;
_computing_structure_refinement 'SHELXL-2017/1 (Sheldrick, 2017)'
_computing_structure_solution 'SHELXS-97 (Sheldrick, 2008)'
_diffrn_ambient_temperature 150(2)
_diffrn_detector_area_resol_mean 6.67
_diffrn_measured_fraction_theta_full 0.999
_diffrn_measured_fraction_theta_max 0.999
_diffrn_measurement_device_type 'Stoe IPDS2'
_diffrn_measurement_method \w-scans
_diffrn_radiation_type MoK\a
_diffrn_radiation_wavelength 0.71073
_diffrn_reflns_av_R_equivalents 0.0924
_diffrn_reflns_av_unetI/netI 0.1668
_diffrn_reflns_Laue_measured_fraction_full 0.999
_diffrn_reflns_Laue_measured_fraction_max 0.999
_diffrn_reflns_limit_h_max 10
_diffrn_reflns_limit_h_min -11
_diffrn_reflns_limit_k_max 13
_diffrn_reflns_limit_k_min -15
_diffrn_reflns_limit_l_max 24
_diffrn_reflns_limit_l_min -24
_diffrn_reflns_number 12821
_diffrn_reflns_point_group_measured_fraction_full 0.999
_diffrn_reflns_point_group_measured_fraction_max 0.999
_diffrn_reflns_theta_full 25.242
_diffrn_reflns_theta_max 25.781
_diffrn_reflns_theta_min 2.616
_diffrn_source 'fine-focus sealed tube'
_exptl_absorpt_coefficient_mu 0.999
_exptl_absorpt_correction_T_max 0.927
_exptl_absorpt_correction_T_min 0.904
_exptl_absorpt_correction_type multi-scan
_exptl_absorpt_process_details
;
 R.H. Blessing, Acta Cryst. (1995), A51, 33-38
;
_exptl_crystal_colour 'dark brown'
_exptl_crystal_density_diffrn 1.824
_exptl_crystal_description block
_exptl_crystal_F_000 1288
_exptl_crystal_recrystallization_method 'Re-crystallisation from solvent'
_exptl_crystal_size_max 0.320
_exptl_crystal_size_mid 0.190
_exptl_crystal_size_min 0.080
_refine_diff_density_max 0.453
_refine_diff_density_min -0.252
_refine_diff_density_rms 0.064
_refine_ls_abs_structure_details
;
 Refined as an inversion twin.
;
_refine_ls_abs_structure_Flack 0.46(4)
_refine_ls_extinction_method none
_refine_ls_goodness_of_fit_ref 0.600
_refine_ls_hydrogen_treatment constr
_refine_ls_matrix_type full
_refine_ls_number_parameters 317
_refine_ls_number_reflns 4436
_refine_ls_number_restraints 0
_refine_ls_restrained_S_all 0.600
_refine_ls_R_factor_all 0.0812
_refine_ls_R_factor_gt 0.0376
_refine_ls_shift/su_max 0.000
_refine_ls_shift/su_mean 0.000
_refine_ls_structure_factor_coef Fsqd
_refine_ls_weighting_details 'w=1/[\s^2^(Fo^2^)] where P=(Fo^2^+2Fc^2^)/3'
_refine_ls_weighting_scheme calc
_refine_ls_wR_factor_gt 0.0509
_refine_ls_wR_factor_ref 0.0583
_reflns_Friedel_coverage 0.755
_reflns_Friedel_fraction_full 1.000
_reflns_Friedel_fraction_max 1.000
_reflns_number_gt 2434
_reflns_number_total 4436
_reflns_threshold_expression 'I > 2\s(I)'
_cod_data_source_file c8dt04728f2.cif
_cod_data_source_block Co5_OAC_2PF6
_cod_depositor_comments 'Adding full bibliography for 7048799--7048808.cif.'
_cod_database_code 7048801
_shelx_shelxl_version_number 2017/1
_shelx_space_group_comment
;
The symmetry employed for this shelxl refinement is uniquely defined
by the following loop, which should always be used as a source of
symmetry information in preference to the above space-group names.
They are only intended as comments.
;
_shelx_estimated_absorpt_t_min 0.740
_shelx_estimated_absorpt_t_max 0.924

loop_
_space_group_symop_operation_xyz
'x, y, z'
'-x+1/2, -y, z+1/2'
'x+1/2, -y+1/2, -z'
'-x, y+1/2, -z+1/2'

loop_
_atom_site_label
_atom_site_type_symbol
_atom_site_fract_x
_atom_site_fract_y
_atom_site_fract_z
_atom_site_U_iso_or_equiv
_atom_site_adp_type
_atom_site_occupancy
_atom_site_site_symmetry_order
_atom_site_calc_flag
_atom_site_refinement_flags_posn
_atom_site_refinement_flags_adp
Co1 Co 0.48892(15) 0.45584(6) 0.41870(3) 0.01485(19) Uani 1 1 d . .
O1 O 0.3696(7) 0.3642(6) 0.4741(3) 0.0220(15) Uani 1 1 d . .
O2 O 0.6030(7) 0.3588(5) 0.4715(3) 0.0216(15) Uani 1 1 d . .
N1 N 0.3444(7) 0.5387(7) 0.3754(4) 0.0187(17) Uani 1 1 d . .
N2 N 0.4868(10) 0.3606(4) 0.3377(2) 0.0196(13) Uani 1 1 d . .
N3 N 0.6384(7) 0.5291(7) 0.3715(4) 0.0172(17) Uani 1 1 d . .
N4 N 0.4887(9) 0.5695(4) 0.48930(18) 0.0180(12) Uani 1 1 d . .
C1 C 0.2634(9) 0.4621(9) 0.3311(4) 0.026(2) Uani 1 1 d . .
H1A H 0.206550 0.413040 0.359572 0.032 Uiso 1 1 calc R U
H1B H 0.195563 0.499893 0.300655 0.032 Uiso 1 1 calc R U
C2 C 0.3713(9) 0.4041(7) 0.2905(4) 0.024(2) Uani 1 1 d . .
H2A H 0.416478 0.451349 0.256665 0.029 Uiso 1 1 calc R U
H2B H 0.323179 0.346122 0.265782 0.029 Uiso 1 1 calc R U
C3 C 0.6353(9) 0.3651(7) 0.3053(4) 0.030(2) Uani 1 1 d . .
H3A H 0.624901 0.381145 0.256206 0.036 Uiso 1 1 calc R U
H3B H 0.682897 0.295904 0.309475 0.036 Uiso 1 1 calc R U
C4 C 0.7307(8) 0.4486(9) 0.3389(4) 0.022(2) Uani 1 1 d . .
H4A H 0.793945 0.415477 0.373476 0.027 Uiso 1 1 calc R U
H4B H 0.793553 0.481802 0.304183 0.027 Uiso 1 1 calc R U
C5 C 0.7204(9) 0.5842(8) 0.4273(5) 0.024(2) Uani 1 1 d . .
H5A H 0.773548 0.532538 0.455465 0.029 Uiso 1 1 calc R U
H5B H 0.791745 0.633483 0.407487 0.029 Uiso 1 1 calc R U
C6 C 0.6145(9) 0.6419(7) 0.4698(4) 0.024(2) Uani 1 1 d . .
H6A H 0.576765 0.702945 0.444271 0.029 Uiso 1 1 calc R U
H6B H 0.662944 0.667990 0.511473 0.029 Uiso 1 1 calc R U
C7 C 0.3453(10) 0.6270(8) 0.4848(4) 0.028(2) Uani 1 1 d . .
H7A H 0.362907 0.701503 0.473558 0.033 Uiso 1 1 calc R U
H7B H 0.294913 0.623818 0.529211 0.033 Uiso 1 1 calc R U
C8 C 0.2508(9) 0.5776(8) 0.4303(4) 0.025(2) Uani 1 1 d . .
H8A H 0.194169 0.519103 0.450002 0.031 Uiso 1 1 calc R U
H8B H 0.181884 0.630129 0.412149 0.031 Uiso 1 1 calc R U
C9 C 0.4163(9) 0.6255(7) 0.3345(4) 0.021(2) Uani 1 1 d . .
H9A H 0.364729 0.633761 0.290620 0.025 Uiso 1 1 calc R U
H9B H 0.408060 0.692317 0.359750 0.025 Uiso 1 1 calc R U
C10 C 0.5740(9) 0.6027(7) 0.3210(4) 0.0182(19) Uani 1 1 d . .
H10A H 0.583867 0.572202 0.274878 0.022 Uiso 1 1 calc R U
H10B H 0.629240 0.669180 0.321828 0.022 Uiso 1 1 calc R U
C11 C 0.4493(9) 0.2513(5) 0.3520(3) 0.033(2) Uani 1 1 d . .
H11A H 0.352860 0.248224 0.373043 0.049 Uiso 1 1 calc R U
H11B H 0.448621 0.211366 0.309427 0.049 Uiso 1 1 calc R U
H11C H 0.521305 0.221332 0.383127 0.049 Uiso 1 1 calc R U
C12 C 0.5110(12) 0.5330(5) 0.56120(19) 0.0263(14) Uani 1 1 d . .
H12A H 0.603753 0.495710 0.564556 0.039 Uiso 1 1 calc R U
H12B H 0.512202 0.593671 0.591773 0.039 Uiso 1 1 calc R U
H12C H 0.431638 0.485966 0.574189 0.039 Uiso 1 1 calc R U
C13 C 0.4875(14) 0.3218(5) 0.4960(3) 0.0254(17) Uani 1 1 d . .
C14 C 0.4841(14) 0.2348(5) 0.5456(2) 0.038(2) Uani 1 1 d . .
H14A H 0.383065 0.219067 0.557572 0.057 Uiso 1 1 calc R U
H14B H 0.529265 0.172676 0.525417 0.057 Uiso 1 1 calc R U
H14C H 0.537595 0.255129 0.586623 0.057 Uiso 1 1 calc R U
P1 P 0.4787(3) -0.04814(15) 0.40766(6) 0.0227(5) Uani 1 1 d . .
F1 F 0.6158(6) 0.0213(5) 0.4262(3) 0.0419(16) Uani 1 1 d . .
F2 F 0.3767(6) 0.0356(5) 0.4433(3) 0.0349(14) Uani 1 1 d . .
F3 F 0.4950(8) -0.1096(2) 0.47813(13) 0.0311(9) Uani 1 1 d . .
F4 F 0.5801(6) -0.1337(4) 0.3726(2) 0.0427(15) Uani 1 1 d . .
F5 F 0.4604(6) 0.0127(3) 0.33732(15) 0.0453(17) Uani 1 1 d . .
F6 F 0.3406(6) -0.1185(4) 0.3903(3) 0.0447(15) Uani 1 1 d . .
P2 P 0.0068(4) 0.22246(13) 0.23561(7) 0.0264(4) Uani 1 1 d . .
F7 F -0.0011(9) 0.3210(3) 0.28289(17) 0.0538(12) Uani 1 1 d . .
F8 F -0.1199(6) 0.2672(6) 0.1889(4) 0.051(2) Uani 1 1 d . .
F9 F -0.1122(6) 0.1647(6) 0.2820(3) 0.0465(19) Uani 1 1 d . .
F10 F 0.1342(6) 0.1767(7) 0.2817(3) 0.061(2) Uani 1 1 d . .
F11 F 0.1253(6) 0.2767(6) 0.1887(3) 0.0458(18) Uani 1 1 d . .
F12 F 0.0147(8) 0.1202(3) 0.18849(19) 0.0502(13) Uani 1 1 d . .

loop_
_atom_site_aniso_label
_atom_site_aniso_U_11
_atom_site_aniso_U_22
_atom_site_aniso_U_33
_atom_site_aniso_U_23
_atom_site_aniso_U_13
_atom_site_aniso_U_12
Co1 0.0156(5) 0.0142(4) 0.0147(3) 0.0004(3) 0.0000(5) -0.0010(7)
O1 0.025(4) 0.026(4) 0.015(3) 0.007(3) 0.001(2) -0.004(3)
O2 0.021(3) 0.017(4) 0.026(3) 0.001(3) 0.001(2) 0.005(3)
N1 0.016(3) 0.020(4) 0.020(4) 0.003(4) 0.001(3) -0.001(4)
N2 0.026(4) 0.018(3) 0.015(2) -0.0015(19) -0.002(4) -0.004(4)
N3 0.014(3) 0.020(5) 0.017(3) -0.001(3) 0.002(3) -0.003(3)
N4 0.016(3) 0.022(3) 0.0161(18) -0.0021(17) 0.003(3) -0.003(4)
C1 0.021(4) 0.038(6) 0.020(4) 0.006(4) -0.005(3) -0.007(5)
C2 0.023(5) 0.029(5) 0.022(4) -0.004(3) -0.009(3) -0.004(4)
C3 0.027(5) 0.040(6) 0.024(4) -0.009(4) -0.001(3) 0.007(4)
C4 0.021(4) 0.022(5) 0.024(4) -0.001(4) 0.003(3) 0.004(4)
C5 0.028(5) 0.023(5) 0.022(5) 0.010(4) 0.001(4) -0.003(4)
C6 0.027(5) 0.020(5) 0.025(4) -0.002(3) -0.004(3) -0.009(4)
C7 0.039(6) 0.018(5) 0.026(4) -0.002(3) 0.006(4) 0.007(4)
C8 0.017(4) 0.036(6) 0.023(5) -0.011(4) 0.001(3) 0.007(4)
C9 0.023(5) 0.013(4) 0.026(4) 0.007(3) -0.003(3) 0.002(4)
C10 0.017(4) 0.018(5) 0.019(4) 0.009(3) 0.000(3) 0.004(3)
C11 0.055(7) 0.020(4) 0.022(3) -0.009(3) -0.005(3) -0.008(4)
C12 0.037(4) 0.032(3) 0.010(2) -0.001(2) -0.002(4) -0.002(6)
C13 0.038(5) 0.021(4) 0.017(3) -0.010(2) -0.006(5) -0.006(6)
C14 0.056(6) 0.034(4) 0.025(3) 0.004(3) 0.000(5) 0.005(6)
P1 0.0299(13) 0.0198(8) 0.0185(7) 0.0002(7) 0.0021(9) -0.0002(12)
F1 0.030(3) 0.035(4) 0.061(4) 0.014(3) -0.001(3) -0.011(2)
F2 0.042(3) 0.029(3) 0.033(2) -0.004(2) 0.012(2) 0.004(3)
F3 0.042(3) 0.026(2) 0.0251(15) 0.0060(13) -0.004(3) -0.003(4)
F4 0.057(4) 0.033(3) 0.039(2) 0.007(2) 0.018(2) 0.021(3)
F5 0.082(5) 0.034(3) 0.0205(16) 0.0016(15) 0.005(2) 0.020(3)
F6 0.042(3) 0.032(3) 0.060(3) -0.009(2) -0.021(2) -0.009(3)
P2 0.0182(10) 0.0316(9) 0.0292(8) -0.0070(7) -0.0013(14) -0.0014(16)
F7 0.051(3) 0.052(3) 0.058(2) -0.0311(18) 0.008(5) -0.006(5)
F8 0.033(3) 0.062(6) 0.056(4) 0.012(3) -0.017(3) 0.003(3)
F9 0.032(3) 0.062(5) 0.046(4) 0.008(3) 0.010(3) -0.012(3)
F10 0.030(3) 0.089(7) 0.062(4) 0.013(4) -0.021(3) 0.005(4)
F11 0.035(3) 0.057(5) 0.046(4) 0.003(3) 0.009(3) -0.018(3)
F12 0.037(3) 0.047(3) 0.067(2) -0.0260(19) 0.008(3) -0.004(4)

loop_
_atom_type_symbol
_atom_type_description
_atom_type_scat_dispersion_real
_atom_type_scat_dispersion_imag
_atom_type_scat_source
C C 0.0033 0.0016 'International Tables Vol C Tables 4.2.6.8 and 6.1.1.4'
H H 0.0000 0.0000 'International Tables Vol C Tables 4.2.6.8 and 6.1.1.4'
Co Co 0.3494 0.9721 'International Tables Vol C Tables 4.2.6.8 and 6.1.1.4'
F F 0.0171 0.0103 'International Tables Vol C Tables 4.2.6.8 and 6.1.1.4'
N N 0.0061 0.0033 'International Tables Vol C Tables 4.2.6.8 and 6.1.1.4'
O O 0.0106 0.0060 'International Tables Vol C Tables 4.2.6.8 and 6.1.1.4'
P P 0.1023 0.0942 'International Tables Vol C Tables 4.2.6.8 and 6.1.1.4'

loop_
_geom_angle_atom_site_label_1
_geom_angle_atom_site_label_2
_geom_angle_atom_site_label_3
_geom_angle
N1 Co1 N3 90.85(19)
N1 Co1 O2 168.5(3)
N3 Co1 O2 100.6(3)
N1 Co1 O1 101.0(3)
N3 Co1 O1 168.2(3)
O2 Co1 O1 67.57(19)
N1 Co1 N2 88.6(3)
N3 Co1 N2 85.3(3)
O2 Co1 N2 92.5(3)
O1 Co1 N2 94.3(3)
N1 Co1 N4 84.6(3)
N3 Co1 N4 89.0(3)
O2 Co1 N4 95.4(3)
O1 Co1 N4 92.7(3)
N2 Co1 N4 171.06(19)
N1 Co1 C13 135.2(4)
N3 Co1 C13 134.0(4)
O2 Co1 C13 33.4(3)
O1 Co1 C13 34.2(4)
N2 Co1 C13 94.20(19)
N4 Co1 C13 94.71(16)
C13 O1 Co1 87.9(5)
C13 O2 Co1 89.3(5)
C8 N1 C1 110.8(6)
C8 N1 C9 113.4(8)
C1 N1 C9 112.5(7)
C8 N1 Co1 105.7(5)
C1 N1 Co1 104.1(6)
C9 N1 Co1 109.7(5)
C11 N2 C3 109.4(6)
C11 N2 C2 107.6(6)
C3 N2 C2 111.3(5)
C11 N2 Co1 115.3(3)
C3 N2 Co1 107.6(5)
C2 N2 Co1 105.7(5)
C4 N3 C10 112.2(7)
C4 N3 C5 110.7(6)
C10 N3 C5 112.9(7)
C4 N3 Co1 106.5(6)
C10 N3 Co1 110.3(5)
C5 N3 Co1 103.7(5)
C12 N4 C7 109.0(6)
C12 N4 C6 108.6(6)
C7 N4 C6 110.6(5)
C12 N4 Co1 115.2(3)
C7 N4 Co1 108.1(5)
C6 N4 Co1 105.3(4)
C2 C1 N1 107.8(6)
C2 C1 H1A 110.1
N1 C1 H1A 110.1
C2 C1 H1B 110.1
N1 C1 H1B 110.1
H1A C1 H1B 108.5
C1 C2 N2 109.1(6)
C1 C2 H2A 109.9
N2 C2 H2A 109.9
C1 C2 H2B 109.9
N2 C2 H2B 109.9
H2A C2 H2B 108.3
N2 C3 C4 111.4(6)
N2 C3 H3A 109.4
C4 C3 H3A 109.4
N2 C3 H3B 109.4
C4 C3 H3B 109.4
H3A C3 H3B 108.0
N3 C4 C3 110.0(6)
N3 C4 H4A 109.7
C3 C4 H4A 109.7
N3 C4 H4B 109.7
C3 C4 H4B 109.7
H4A C4 H4B 108.2
C6 C5 N3 108.3(7)
C6 C5 H5A 110.0
N3 C5 H5A 110.0
C6 C5 H5B 110.0
N3 C5 H5B 110.0
H5A C5 H5B 108.4
C5 C6 N4 109.8(7)
C5 C6 H6A 109.7
N4 C6 H6A 109.7
C5 C6 H6B 109.7
N4 C6 H6B 109.7
H6A C6 H6B 108.2
N4 C7 C8 109.9(7)
N4 C7 H7A 109.7
C8 C7 H7A 109.7
N4 C7 H7B 109.7
C8 C7 H7B 109.7
H7A C7 H7B 108.2
N1 C8 C7 108.8(7)
N1 C8 H8A 109.9
C7 C8 H8A 109.9
N1 C8 H8B 109.9
C7 C8 H8B 109.9
H8A C8 H8B 108.3
C10 C9 N1 111.8(8)
C10 C9 H9A 109.2
N1 C9 H9A 109.2
C10 C9 H9B 109.2
N1 C9 H9B 109.2
H9A C9 H9B 107.9
N3 C10 C9 112.9(8)
N3 C10 H10A 109.0
C9 C10 H10A 109.0
N3 C10 H10B 109.0
C9 C10 H10B 109.0
H10A C10 H10B 107.8
N2 C11 H11A 109.5
N2 C11 H11B 109.5
H11A C11 H11B 109.5
N2 C11 H11C 109.5
H11A C11 H11C 109.5
H11B C11 H11C 109.5
N4 C12 H12A 109.5
N4 C12 H12B 109.5
H12A C12 H12B 109.5
N4 C12 H12C 109.5
H12A C12 H12C 109.5
H12B C12 H12C 109.5
O2 C13 O1 115.3(5)
O2 C13 C14 123.5(10)
O1 C13 C14 121.2(10)
O2 C13 Co1 57.4(4)
O1 C13 Co1 57.9(4)
C14 C13 Co1 179.1(9)
C13 C14 H14A 109.5
C13 C14 H14B 109.5
H14A C14 H14B 109.5
C13 C14 H14C 109.5
H14A C14 H14C 109.5
H14B C14 H14C 109.5
F1 P1 F2 89.6(2)
F1 P1 F6 179.1(3)
F2 P1 F6 90.1(3)
F1 P1 F4 90.9(3)
F2 P1 F4 179.1(3)
F6 P1 F4 89.3(3)
F1 P1 F5 90.6(3)
F2 P1 F5 89.5(3)
F6 P1 F5 90.3(3)
F4 P1 F5 91.2(2)
F1 P1 F3 90.1(3)
F2 P1 F3 90.2(3)
F6 P1 F3 89.1(3)
F4 P1 F3 89.0(3)
F5 P1 F3 179.3(4)
F7 P2 F11 91.5(4)
F7 P2 F8 91.1(4)
F11 P2 F8 90.7(2)
F7 P2 F10 89.5(4)
F11 P2 F10 89.1(4)
F8 P2 F10 179.4(5)
F7 P2 F12 178.9(2)
F11 P2 F12 89.3(4)
F8 P2 F12 89.6(4)
F10 P2 F12 89.8(4)
F7 P2 F9 90.0(4)
F11 P2 F9 178.5(4)
F8 P2 F9 89.5(4)
F10 P2 F9 90.7(2)
F12 P2 F9 89.1(4)

loop_
_geom_bond_atom_site_label_1
_geom_bond_atom_site_label_2
_geom_bond_distance
Co1 N1 1.901(7)
Co1 N3 1.905(7)
Co1 O2 1.927(6)
Co1 O1 1.939(6)
Co1 N2 2.004(4)
Co1 N4 2.008(4)
Co1 C13 2.288(6)
O1 C13 1.287(12)
O2 C13 1.259(12)
N1 C8 1.467(11)
N1 C1 1.508(12)
N1 C9 1.521(12)
N2 C11 1.464(8)
N2 C3 1.509(11)
N2 C2 1.515(10)
N3 C4 1.479(12)
N3 C10 1.490(11)
N3 C5 1.506(11)
N4 C12 1.502(6)
N4 C7 1.513(12)
N4 C6 1.530(11)
C1 C2 1.473(13)
C1 H1A 0.9900
C1 H1B 0.9900
C2 H2A 0.9900
C2 H2B 0.9900
C3 C4 1.531(13)
C3 H3A 0.9900
C3 H3B 0.9900
C4 H4A 0.9900
C4 H4B 0.9900
C5 C6 1.480(12)
C5 H5A 0.9900
C5 H5B 0.9900
C6 H6A 0.9900
C6 H6B 0.9900
C7 C8 1.516(13)
C7 H7A 0.9900
C7 H7B 0.9900
C8 H8A 0.9900
C8 H8B 0.9900
C9 C10 1.505(9)
C9 H9A 0.9900
C9 H9B 0.9900
C10 H10A 0.9900
C10 H10B 0.9900
C11 H11A 0.9800
C11 H11B 0.9800
C11 H11C 0.9800
C12 H12A 0.9800
C12 H12B 0.9800
C12 H12C 0.9800
C13 C14 1.478(8)
C14 H14A 0.9800
C14 H14B 0.9800
C14 H14C 0.9800
P1 F1 1.585(6)
P1 F2 1.586(6)
P1 F6 1.593(6)
P1 F4 1.593(5)
P1 F5 1.594(4)
P1 F3 1.598(3)
P2 F7 1.566(4)
P2 F11 1.587(6)
P2 F8 1.590(6)
P2 F10 1.592(6)
P2 F12 1.603(4)
P2 F9 1.604(6)

loop_
_geom_torsion_atom_site_label_1
_geom_torsion_atom_site_label_2
_geom_torsion_atom_site_label_3
_geom_torsion_atom_site_label_4
_geom_torsion
C8 N1 C1 C2 -163.9(7)
C9 N1 C1 C2 68.0(9)
Co1 N1 C1 C2 -50.7(8)
N1 C1 C2 N2 51.3(10)
C11 N2 C2 C1 97.5(7)
C3 N2 C2 C1 -142.7(7)
Co1 N2 C2 C1 -26.2(8)
C11 N2 C3 C4 -132.6(7)
C2 N2 C3 C4 108.7(7)
Co1 N2 C3 C4 -6.6(8)
C10 N3 C4 C3 -76.3(9)
C5 N3 C4 C3 156.5(7)
Co1 N3 C4 C3 44.4(8)
N2 C3 C4 N3 -23.8(10)
C4 N3 C5 C6 -164.9(7)
C10 N3 C5 C6 68.4(9)
Co1 N3 C5 C6 -51.0(8)
N3 C5 C6 N4 49.1(9)
C12 N4 C6 C5 101.5(7)
C7 N4 C6 C5 -138.9(7)
Co1 N4 C6 C5 -22.4(7)
C12 N4 C7 C8 -124.4(7)
C6 N4 C7 C8 116.2(7)
Co1 N4 C7 C8 1.5(8)
C1 N1 C8 C7 163.2(8)
C9 N1 C8 C7 -69.2(9)
Co1 N1 C8 C7 51.0(9)
N4 C7 C8 N1 -33.4(10)
C8 N1 C9 C10 136.1(7)
C1 N1 C9 C10 -97.2(8)
Co1 N1 C9 C10 18.2(9)
C4 N3 C10 C9 136.4(8)
C5 N3 C10 C9 -97.6(8)
Co1 N3 C10 C9 17.9(9)
N1 C9 C10 N3 -23.7(11)
Co1 O2 C13 O1 0.5(5)
Co1 O2 C13 C14 179.6(5)
Co1 O1 C13 O2 -0.5(5)
Co1 O1 C13 C14 -179.6(5)
